data_1505975
loop_
_publ_author_name
'McDermott, Michael C.'
'Stephenson, G. Richard'
'Hughes, David L.'
'Walkington, Andrew J.'

_publ_section_title
;
 Intramolecular asymmetric Heck reactions: evidence for dynamic kinetic
 resolution effects.
;
_journal_issue 14
_journal_name_full 'Organic letters'
_journal_page_first 2917
_journal_page_last 2920
_journal_paper_doi 10.1021/ol0606132
_journal_volume 8
_journal_year 2006
_chemical_formula_moiety 'C16 H18 I N O2'
_chemical_formula_structural IC6H4-N(COCMe=CHMe)2-2
_chemical_formula_sum 'C16 H18 I N O2'
_chemical_formula_weight 383.21
_chemical_name_common 'Compound 3'
_chemical_name_systematic
; 
 ? 
;
_space_group_IT_number 14
_symmetry_cell_setting monoclinic
_symmetry_space_group_name_Hall '-P 2ybc'
_symmetry_space_group_name_H-M 'P 1 21/c 1'
_atom_sites_solution_hydrogens geom
_atom_sites_solution_primary direct
_atom_sites_solution_secondary difmap
_audit_creation_method SHELXL-97
_cell_angle_alpha 90.00
_cell_angle_beta 116.4280(16)
_cell_angle_gamma 90.00
_cell_formula_units_Z 4
_cell_length_a 14.2310(4)
_cell_length_b 8.0976(3)
_cell_length_c 15.6700(4)
_cell_measurement_temperature 293(2)
_cell_volume 1617.05(9)
_computing_cell_refinement 'DENZO (Otwinowski & Minor, 1997) & COLLECT (Hooft, R.W.W., 1998)'
_computing_data_collection 'COLLECT (Hooft, R.W.W., 1998)'
_computing_data_reduction 'DENZO (Otwinowski & Minor, 1997) & COLLECT (Hooft, R.W.W., 1998)'
_computing_molecular_graphics 'ORTEP (Johnson, 1971)'
_computing_publication_material 'SHELXL-97 (Sheldrick, 1997b)'
_computing_structure_refinement 'SHELXL-97 (Sheldrick, 1997b)'
_computing_structure_solution 'SHELXS-97 (Sheldrick, 1997a)'
_diffrn_ambient_temperature 120(2)
_diffrn_detector_area_resol_mean 9.091
_diffrn_measured_fraction_theta_full 0.992
_diffrn_measured_fraction_theta_max 0.992
_diffrn_measurement_device_type 'Bruker-Nonius KappaCCD Area Detector'
_diffrn_measurement_method '\f & \w scans'
_diffrn_radiation_monochromator 'graphite or 10cm confocal mirrors'
_diffrn_radiation_source 'Bruker-Nonius FR591 rotating anode'
_diffrn_radiation_type MoK\a
_diffrn_radiation_wavelength 0.71073
_diffrn_reflns_av_R_equivalents 0.0603
_diffrn_reflns_av_sigmaI/netI 0.0835
_diffrn_reflns_limit_h_max 18
_diffrn_reflns_limit_h_min -18
_diffrn_reflns_limit_k_max 10
_diffrn_reflns_limit_k_min -10
_diffrn_reflns_limit_l_max 20
_diffrn_reflns_limit_l_min -20
_diffrn_reflns_number 18338
_diffrn_reflns_theta_full 27.54
_diffrn_reflns_theta_max 27.54
_diffrn_reflns_theta_min 2.91
_exptl_absorpt_coefficient_mu 1.981
_exptl_absorpt_correction_T_max 1.00
_exptl_absorpt_correction_T_min 0.751
_exptl_absorpt_correction_type multi-scan
_exptl_absorpt_process_details 'SADABS V2.10 (Sheldrick, G.M., 2003)'
_exptl_crystal_colour colourless
_exptl_crystal_density_diffrn 1.574
_exptl_crystal_density_method 'not measured'
_exptl_crystal_description shard
_exptl_crystal_F_000 760
_exptl_crystal_size_max 0.24
_exptl_crystal_size_mid 0.16
_exptl_crystal_size_min 0.08
_refine_diff_density_max 0.414
_refine_diff_density_min -0.438
_refine_diff_density_rms 0.074
_refine_ls_extinction_coef 0.0029(10)
_refine_ls_extinction_expression Fc^*^=kFc[1+0.001xFc^2^\l^3^/sin(2\q)]^-1/4^
_refine_ls_extinction_method SHELXL
_refine_ls_goodness_of_fit_ref 1.122
_refine_ls_hydrogen_treatment mixed
_refine_ls_matrix_type full
_refine_ls_number_parameters 241
_refine_ls_number_reflns 3706
_refine_ls_number_restraints 0
_refine_ls_restrained_S_all 1.122
_refine_ls_R_factor_all 0.0446
_refine_ls_R_factor_gt 0.0360
_refine_ls_shift/su_max 0.017
_refine_ls_shift/su_mean 0.000
_refine_ls_structure_factor_coef Fsqd
_refine_ls_weighting_details 'calc w=1/[\s^2^(Fo^2^)+(0.0000P)^2^+0.1869P] where P=(Fo^2^+2Fc^2^)/3'
_refine_ls_weighting_scheme calc
_refine_ls_wR_factor_gt 0.1012
_refine_ls_wR_factor_ref 0.1071
_reflns_number_gt 3088
_reflns_number_total 3717
_reflns_threshold_expression I>2sigma(I)
_cod_data_source_file ol0606132si20060313_042055.cif
_cod_data_source_block richs8
_cod_original_sg_symbol_H-M 'P 21/c  (no. 14)'
_cod_database_code 1505975

loop_
_symmetry_equiv_pos_as_xyz
'x, y, z'
'-x, y+1/2, -z+1/2'
'-x, -y, -z'
'x, -y-1/2, z-1/2'

loop_
_atom_site_label
_atom_site_type_symbol
_atom_site_fract_x
_atom_site_fract_y
_atom_site_fract_z
_atom_site_U_iso_or_equiv
_atom_site_adp_type
_atom_site_occupancy
_atom_site_symmetry_multiplicity
_atom_site_calc_flag
_atom_site_refinement_flags
_atom_site_disorder_assembly
_atom_site_disorder_group
I1A I 0.94110(3) 0.61283(5) 0.73566(3) 0.02999(18) Uani 0.5361(9) 1 d P A 1
C1A C 0.7858(5) 0.5979(6) 0.7149(4) 0.0278(11) Uani 0.5361(9) 1 d P A 1
C2A C 0.7119(4) 0.4952(6) 0.6448(3) 0.0232(9) Uani 0.5361(9) 1 d P A 1
C3A C 0.6128(7) 0.4885(8) 0.6357(4) 0.0331(13) Uani 0.5361(9) 1 d P A 1
H3A H 0.5637 0.4208 0.5893 0.040 Uiso 0.5361(9) 1 calc PR A 1
C4A C 0.5826(5) 0.5826(7) 0.6956(4) 0.0336(12) Uani 0.5361(9) 1 d P A 1
H4A H 0.5145 0.5754 0.6891 0.040 Uiso 0.5361(9) 1 calc PR A 1
C5A C 0.6536(5) 0.6833(8) 0.7624(4) 0.0356(12) Uani 0.5361(9) 1 d P A 1
H5A H 0.6347 0.7488 0.8010 0.043 Uiso 0.5361(9) 1 calc PR A 1
C6 C 0.7515(3) 0.6861(4) 0.7715(2) 0.0368(7) Uani 1 1 d . . .
H6A H 0.8003 0.7520 0.8193 0.044 Uiso 0.5361(9) 1 calc PR A 1
H6B H 0.7051 0.7217 0.7946 0.044 Uiso 0.4639(9) 1 calc PR A 2
I1B I 0.56292(4) 0.47500(5) 0.63669(3) 0.03071(19) Uani 0.4639(9) 1 d P A 2
C1B C 0.7169(5) 0.5645(8) 0.6962(5) 0.0280(12) Uani 0.4639(9) 1 d P A 2
C2B C 0.7894(5) 0.5137(7) 0.6639(4) 0.0268(12) Uani 0.4639(9) 1 d P A 2
C3B C 0.8840(7) 0.5752(10) 0.7013(5) 0.0353(15) Uani 0.4639(9) 1 d P A 2
H3B H 0.9307 0.5399 0.6784 0.042 Uiso 0.4639(9) 1 calc PR A 2
C4B C 0.9189(5) 0.6959(9) 0.7768(5) 0.0390(16) Uani 0.4639(9) 1 d P A 2
H4B H 0.9870 0.7372 0.8033 0.047 Uiso 0.4639(9) 1 calc PR A 2
C5B C 0.8471(6) 0.7478(9) 0.8082(5) 0.0418(16) Uani 0.4639(9) 1 d P A 2
H5B H 0.8665 0.8273 0.8559 0.050 Uiso 0.4639(9) 1 calc PR A 2
N2 N 0.7485(2) 0.3950(3) 0.58524(17) 0.0312(5) Uani 1 1 d . . .
C21 C 0.7257(2) 0.4560(3) 0.49415(19) 0.0273(5) Uani 1 1 d . A .
O21 O 0.67228(19) 0.5787(3) 0.46339(15) 0.0376(5) Uani 1 1 d . . .
C22 C 0.7762(2) 0.3697(4) 0.4404(2) 0.0294(6) Uani 1 1 d . . .
C221 C 0.7081(3) 0.3521(4) 0.3355(2) 0.0372(7) Uani 1 1 d . A .
H22A H 0.7510 0.3279 0.3041 0.056 Uiso 1 1 calc R . .
H22B H 0.6707 0.4534 0.3108 0.056 Uiso 1 1 calc R . .
H22C H 0.6589 0.2639 0.3244 0.056 Uiso 1 1 calc R . .
C23 C 0.8773(3) 0.3269(5) 0.4869(2) 0.0418(8) Uani 1 1 d . A .
H23 H 0.9100 0.3428 0.5526 0.050 Uiso 1 1 calc R . .
C24 C 0.9416(3) 0.2569(6) 0.4438(3) 0.0601(11) Uani 1 1 d . . .
H24A H 0.8979 0.2341 0.3776 0.090 Uiso 1 1 calc R A .
H24B H 0.9738 0.1563 0.4760 0.090 Uiso 1 1 calc R . .
H24C H 0.9951 0.3345 0.4496 0.090 Uiso 1 1 calc R . .
C25 C 0.7707(2) 0.2272(3) 0.61113(19) 0.0267(5) Uani 1 1 d . A .
O25 O 0.82647(16) 0.1910(3) 0.69376(14) 0.0344(5) Uani 1 1 d . . .
C26 C 0.7173(2) 0.1014(3) 0.5363(2) 0.0308(6) Uani 1 1 d . . .
C261 C 0.7831(3) -0.0498(4) 0.5441(3) 0.0525(10) Uani 1 1 d . A .
H26A H 0.7925 -0.1123 0.5994 0.079 Uiso 1 1 calc R . .
H26B H 0.8503 -0.0162 0.5497 0.079 Uiso 1 1 calc R . .
H26C H 0.7482 -0.1169 0.4882 0.079 Uiso 1 1 calc R . .
C27 C 0.6163(3) 0.1202(4) 0.4762(2) 0.0361(7) Uani 1 1 d . A .
H27 H 0.5854 0.2197 0.4795 0.043 Uiso 1 1 calc R . .
C28 C 0.5479(3) -0.0010(5) 0.4047(3) 0.0537(10) Uani 1 1 d . . .
H28A H 0.5296 0.0401 0.3419 0.081 Uiso 1 1 calc R A .
H28B H 0.4852 -0.0177 0.4123 0.081 Uiso 1 1 calc R . .
H28C H 0.5846 -0.1040 0.4137 0.081 Uiso 1 1 calc R . .

loop_
_atom_site_aniso_label
_atom_site_aniso_U_11
_atom_site_aniso_U_22
_atom_site_aniso_U_33
_atom_site_aniso_U_23
_atom_site_aniso_U_13
_atom_site_aniso_U_12
I1A 0.0264(3) 0.0312(2) 0.0325(2) -0.00255(15) 0.0133(2) -0.00452(15)
C1A 0.025(3) 0.026(3) 0.031(3) 0.001(2) 0.012(2) 0.001(2)
C2A 0.029(3) 0.025(2) 0.020(2) -0.004(2) 0.0143(19) 0.0009(19)
C3A 0.028(3) 0.045(4) 0.034(3) -0.002(2) 0.020(3) -0.005(3)
C4A 0.036(3) 0.040(3) 0.031(3) -0.004(2) 0.021(2) 0.005(2)
C5A 0.042(3) 0.040(3) 0.031(3) -0.001(2) 0.022(2) 0.008(3)
C6 0.0440(16) 0.0370(16) 0.0292(14) -0.0072(13) 0.0159(12) 0.0070(14)
I1B 0.0250(3) 0.0348(3) 0.0320(2) -0.00263(17) 0.01247(19) 0.00296(18)
C1B 0.025(3) 0.021(3) 0.031(3) 0.001(3) 0.007(2) 0.005(2)
C2B 0.029(3) 0.024(3) 0.027(3) -0.007(2) 0.012(2) -0.002(2)
C3B 0.021(3) 0.045(4) 0.030(3) -0.013(3) 0.003(3) -0.010(3)
C4B 0.022(3) 0.037(3) 0.044(4) -0.012(3) 0.002(3) -0.004(3)
C5B 0.046(4) 0.036(4) 0.034(3) -0.016(3) 0.010(3) -0.007(3)
N2 0.0470(15) 0.0233(12) 0.0269(11) -0.0056(9) 0.0196(11) -0.0033(10)
C21 0.0333(14) 0.0226(13) 0.0268(13) -0.0020(10) 0.0142(11) -0.0071(11)
O21 0.0526(13) 0.0281(11) 0.0359(11) 0.0032(9) 0.0232(10) 0.0046(10)
C22 0.0348(14) 0.0275(13) 0.0295(13) 0.0008(11) 0.0177(11) -0.0058(11)
C221 0.0420(16) 0.0457(18) 0.0277(14) -0.0023(13) 0.0190(12) -0.0025(14)
C23 0.0370(16) 0.054(2) 0.0385(16) 0.0044(15) 0.0208(14) 0.0014(15)
C24 0.0354(17) 0.092(3) 0.059(2) 0.012(2) 0.0271(17) 0.013(2)
C25 0.0276(12) 0.0277(13) 0.0286(14) 0.0003(11) 0.0160(11) 0.0019(10)
O25 0.0368(11) 0.0384(12) 0.0279(10) 0.0023(9) 0.0143(9) 0.0045(9)
C26 0.0396(15) 0.0215(13) 0.0313(14) 0.0013(11) 0.0159(12) -0.0018(11)
C261 0.069(2) 0.0263(16) 0.052(2) -0.0064(15) 0.0173(18) 0.0092(16)
C27 0.0427(17) 0.0300(15) 0.0355(15) 0.0016(12) 0.0174(13) -0.0087(12)
C28 0.053(2) 0.056(2) 0.0410(19) -0.0056(17) 0.0108(16) -0.0232(18)

loop_
_atom_type_symbol
_atom_type_description
_atom_type_scat_dispersion_real
_atom_type_scat_dispersion_imag
_atom_type_scat_source
C C 0.0033 0.0016 'International Tables Vol C Tables 4.2.6.8 and 6.1.1.4'
H H 0.0000 0.0000 'International Tables Vol C Tables 4.2.6.8 and 6.1.1.4'
N N 0.0061 0.0033 'International Tables Vol C Tables 4.2.6.8 and 6.1.1.4'
O O 0.0106 0.0060 'International Tables Vol C Tables 4.2.6.8 and 6.1.1.4'
I I -0.4742 1.8119 'International Tables Vol C Tables 4.2.6.8 and 6.1.1.4'

loop_
_geom_angle_atom_site_label_1
_geom_angle_atom_site_label_2
_geom_angle_atom_site_label_3
_geom_angle
C6 C1A C2A 116.8(5)
C6 C1A I1A 121.3(4)
C2A C1A I1A 121.8(4)
C3A C2A C1A 119.2(5)
C3A C2A N2 123.3(5)
C1A C2A N2 117.5(4)
C2A C3A C4A 121.2(6)
C2A C3A H3A 119.4
C4A C3A H3A 119.4
C5A C4A C3A 119.5(6)
C5A C4A H4A 120.2
C3A C4A H4A 120.2
C6 C5A C4A 118.4(5)
C6 C5A H5A 120.8
C4A C5A H5A 120.8
C5B C6 C5A 151.4(5)
C5B C6 C1A 83.5(4)
C5A C6 C1A 124.8(4)
C5B C6 C1B 121.8(5)
C5A C6 C1B 86.6(4)
C1A C6 C1B 38.3(3)
C5B C6 H6A 34.4
C5A C6 H6A 117.6
C1A C6 H6A 117.6
C1B C6 H6A 155.6
C5B C6 H6B 119.1
C5A C6 H6B 32.7
C1A C6 H6B 157.4
C1B C6 H6B 119.1
H6A C6 H6B 84.9
C2B C1B C6 117.2(6)
C2B C1B I1B 122.1(5)
C6 C1B I1B 120.6(4)
C3B C2B C1B 120.4(6)
C3B C2B N2 125.0(5)
C1B C2B N2 114.6(5)
C2B C3B C4B 122.4(7)
C2B C3B H3B 118.8
C4B C3B H3B 118.8
C5B C4B C3B 117.4(6)
C5B C4B H4B 121.3
C3B C4B H4B 121.3
C6 C5B C4B 120.8(6)
C6 C5B H5B 119.6
C4B C5B H5B 119.6
C21 N2 C25 123.4(2)
C21 N2 C2B 116.7(3)
C25 N2 C2B 115.8(3)
C21 N2 C2A 117.2(3)
C25 N2 C2A 116.0(3)
C2B N2 C2A 40.2(3)
O21 C21 N2 120.8(3)
O21 C21 C22 122.1(2)
N2 C21 C22 117.0(2)
C23 C22 C221 126.0(3)
C23 C22 C21 118.9(3)
C221 C22 C21 115.0(3)
C22 C221 H22A 109.5
C22 C221 H22B 109.5
H22A C221 H22B 109.5
C22 C221 H22C 109.5
H22A C221 H22C 109.5
H22B C221 H22C 109.5
C22 C23 C24 126.0(3)
C22 C23 H23 117.0
C24 C23 H23 117.0
C23 C24 H24A 109.5
C23 C24 H24B 109.5
H24A C24 H24B 109.5
C23 C24 H24C 109.5
H24A C24 H24C 109.5
H24B C24 H24C 109.5
O25 C25 N2 119.7(3)
O25 C25 C26 122.6(3)
N2 C25 C26 117.6(2)
C27 C26 C25 119.5(3)
C27 C26 C261 125.8(3)
C25 C26 C261 114.3(3)
C26 C261 H26A 109.5
C26 C261 H26B 109.5
H26A C261 H26B 109.5
C26 C261 H26C 109.5
H26A C261 H26C 109.5
H26B C261 H26C 109.5
C26 C27 C28 126.7(3)
C26 C27 H27 116.6
C28 C27 H27 116.6
C27 C28 H28A 109.5
C27 C28 H28B 109.5
H28A C28 H28B 109.5
C27 C28 H28C 109.5
H28A C28 H28C 109.5
H28B C28 H28C 109.5

loop_
_geom_bond_atom_site_label_1
_geom_bond_atom_site_label_2
_geom_bond_distance
I1A C1A 2.089(6)
C1A C6 1.385(6)
C1A C2A 1.406(8)
C2A C3A 1.354(10)
C2A N2 1.494(5)
C3A C4A 1.416(8)
C3A H3A 0.9300
C4A C5A 1.357(8)
C4A H4A 0.9300
C5A C6 1.336(7)
C5A H5A 0.9300
C6 C5B 1.316(8)
C6 C1B 1.444(7)
C6 H6A 0.9300
C6 H6B 0.9300
I1B C1B 2.093(7)
C1B C2B 1.399(9)
C2B C3B 1.305(10)
C2B N2 1.464(6)
C3B C4B 1.441(10)
C3B H3B 0.9300
C4B C5B 1.383(10)
C4B H4B 0.9300
C5B H5B 0.9300
N2 C21 1.405(4)
N2 C25 1.413(4)
C21 O21 1.213(4)
C21 C22 1.501(4)
C22 C23 1.337(4)
C22 C221 1.498(4)
C221 H22A 0.9600
C221 H22B 0.9600
C221 H22C 0.9600
C23 C24 1.472(5)
C23 H23 0.9300
C24 H24A 0.9600
C24 H24B 0.9600
C24 H24C 0.9600
C25 O25 1.216(3)
C25 C26 1.483(4)
C26 C27 1.331(4)
C26 C261 1.513(4)
C261 H26A 0.9600
C261 H26B 0.9600
C261 H26C 0.9600
C27 C28 1.481(4)
C27 H27 0.9300
C28 H28A 0.9600
C28 H28B 0.9600
C28 H28C 0.9600

loop_
_geom_torsion_atom_site_label_1
_geom_torsion_atom_site_label_2
_geom_torsion_atom_site_label_3
_geom_torsion_atom_site_label_4
_geom_torsion
C6 C1A C2A C3A 0.4(7)
I1A C1A C2A C3A 178.9(4)
C6 C1A C2A N2 -178.1(4)
I1A C1A C2A N2 0.4(6)
C1A C2A C3A C4A -0.1(8)
N2 C2A C3A C4A 178.3(5)
C2A C3A C4A C5A 1.0(9)
C3A C4A C5A C6 -2.1(8)
C4A C5A C6 C5B 172.7(9)
C4A C5A C6 C1A 2.6(8)
C4A C5A C6 C1B -0.6(6)
C2A C1A C6 C5B -177.0(6)
I1A C1A C6 C5B 4.5(5)
C2A C1A C6 C5A -1.7(7)
I1A C1A C6 C5A 179.8(4)
C2A C1A C6 C1B 3.5(5)
I1A C1A C6 C1B -175.0(7)
C5B C6 C1B C2B 0.3(8)
C5A C6 C1B C2B 176.6(6)
C1A C6 C1B C2B 0.9(5)
C5B C6 C1B I1B -178.0(5)
C5A C6 C1B I1B -1.8(5)
C1A C6 C1B I1B -177.5(7)
C6 C1B C2B C3B 0.0(9)
I1B C1B C2B C3B 178.4(5)
C6 C1B C2B N2 -177.8(4)
I1B C1B C2B N2 0.5(7)
C1B C2B C3B C4B 0.3(11)
N2 C2B C3B C4B 178.0(6)
C2B C3B C4B C5B -1.0(11)
C5A C6 C5B C4B -173.2(8)
C1A C6 C5B C4B -1.4(7)
C1B C6 C5B C4B -1.1(10)
C3B C4B C5B C6 1.4(11)
C3B C2B N2 C21 -73.3(7)
C1B C2B N2 C21 104.5(5)
C3B C2B N2 C25 84.9(7)
C1B C2B N2 C25 -97.4(5)
C3B C2B N2 C2A -174.6(9)
C1B C2B N2 C2A 3.2(4)
C3A C2A N2 C21 82.2(5)
C1A C2A N2 C21 -99.5(5)
C3A C2A N2 C25 -77.7(6)
C1A C2A N2 C25 100.6(5)
C3A C2A N2 C2B -177.7(7)
C1A C2A N2 C2B 0.7(5)
C25 N2 C21 O21 153.3(3)
C2B N2 C21 O21 -50.4(4)
C2A N2 C21 O21 -5.0(4)
C25 N2 C21 C22 -30.8(4)
C2B N2 C21 C22 125.6(4)
C2A N2 C21 C22 171.0(3)
O21 C21 C22 C23 132.8(3)
N2 C21 C22 C23 -43.0(4)
O21 C21 C22 C221 -42.4(4)
N2 C21 C22 C221 141.7(3)
C221 C22 C23 C24 1.1(6)
C21 C22 C23 C24 -173.6(3)
C21 N2 C25 O25 152.0(3)
C2B N2 C25 O25 -4.5(5)
C2A N2 C25 O25 -49.5(4)
C21 N2 C25 C26 -32.8(4)
C2B N2 C25 C26 170.7(3)
C2A N2 C25 C26 125.8(3)
O25 C25 C26 C27 133.3(3)
N2 C25 C26 C27 -41.8(4)
O25 C25 C26 C261 -39.8(4)
N2 C25 C26 C261 145.1(3)
C25 C26 C27 C28 -172.7(3)
C261 C26 C27 C28 -0.5(5)
